data_8103403
loop_
_publ_author_name
'Zachariasen, W.H.'

_publ_section_title
;
 Note on the crystal structure of silver sulphate, Ag2 S O4
;
_journal_name_full
;
Zeitschrift fuer Kristallographie, Kristallgeometrie, Kristallphysik,
 Kristallchemie (-144,1977)
;
_journal_page_first 161
_journal_page_last 162
_journal_volume 82
_journal_year 1932
_chemical_formula_sum 'Ag2 O4 S'
_chemical_name_systematic 'Ag2 (S O4)'
_space_group_IT_number 70
_symmetry_space_group_name_Hall '-F 2uv 2vw'
_symmetry_space_group_name_H-M 'F d d d :2'
_cell_angle_alpha 90
_cell_angle_beta 90
_cell_angle_gamma 90
_cell_formula_units_Z 8
_cell_length_a 5.83
_cell_length_b 12.68
_cell_length_c 10.27
_cell_volume 759.204
_citation_journal_id_ASTM ZEKGAX
_cod_data_source_file silver2-3_161.cif
_cod_data_source_block Ag2O4S1
_cod_original_cell_volume 759.2036
_cod_original_formula_sum 'Ag2 O4 S1'
_cod_database_code 8103403

loop_
_symmetry_equiv_pos_as_xyz
x,y,z
-x+1/4,-y+1/4,z
x,-y+1/4,-z+1/4
-x+1/4,y,-z+1/4
-x,-y,-z
x-1/4,y-1/4,-z
-x,y-1/4,z-1/4
x-1/4,-y,z-1/4
x,y+1/2,z+1/2
-x+1/4,-y+3/4,z+1/2
x,-y+3/4,-z+3/4
-x+1/4,y+1/2,-z+3/4
-x,-y+1/2,-z+1/2
x-1/4,y+1/4,-z+1/2
-x,y+1/4,z+1/4
x-1/4,-y+1/2,z+1/4
x+1/2,y,z+1/2
-x+3/4,-y+1/4,z+1/2
x+1/2,-y+1/4,-z+3/4
-x+3/4,y,-z+3/4
-x+1/2,-y,-z+1/2
x+1/4,y-1/4,-z+1/2
-x+1/2,y-1/4,z+1/4
x+1/4,-y,z+1/4
x+1/2,y+1/2,z
-x+3/4,-y+3/4,z
x+1/2,-y+3/4,-z+1/4
-x+3/4,y+1/2,-z+1/4
-x+1/2,-y+1/2,-z
x+1/4,y+1/4,-z
-x+1/2,y+1/4,z-1/4
x+1/4,-y+1/2,z-1/4

loop_
_atom_site_label
_atom_site_type_symbol
_atom_site_fract_x
_atom_site_fract_y
_atom_site_fract_z
_atom_site_occupancy
_atom_site_U_iso_or_equiv
Ag1 Ag+1 0.125 0.125 0.45 1 0.0
O1 O-2 -0.022 0.058 0.208 1 0.0
S1 S+6 0.125 0.125 0.125 1 0.0
